data_7009990
loop_
_publ_author_name
'Maekawa, Masahiko'
'Konaka, Hisashi'
'Suenaga, Yusaku'
'Kuroda-Sowa, Takayoshi'
'Munakata, Megumu'

_publ_section_title
;
 A variety of one-, two- and three-dimensional copper(I) and silver(I)
 co-ordination polymers assembled by 1,4-bis(4-pyridyl)butadiyne and
 1,4-bis(2-pyridyl)butadiyne
;
_journal_coden_ASTM JCSDAA
_journal_issue 22
_journal_name_full 'Journal of the Chemical Society, Dalton Transactions'
_journal_page_first 4160
_journal_page_last 4166
_journal_paper_doi 10.1039/b005006g
_journal_year 2000
_chemical_formula_moiety 'C15 H8 Ag F3 N2 O3 S '
_chemical_formula_sum 'C15 H8 Ag F3 N2 O3 S'
_chemical_formula_weight 461.16
_space_group_IT_number 14
_symmetry_cell_setting monoclinic
_symmetry_Int_Tables_number 14
_symmetry_space_group_name_Hall '-P 2yab'
_symmetry_space_group_name_H-M 'P 1 21/a 1'
_cell_angle_alpha 90
_cell_angle_beta 99.32(3)
_cell_angle_gamma 90
_cell_formula_units_Z 4
_cell_length_a 9.457(5)
_cell_length_b 10.912(4)
_cell_length_c 15.870(4)
_cell_measurement_reflns_used 25
_cell_measurement_temperature 296.2
_cell_measurement_theta_max 14.2
_cell_measurement_theta_min 12.0
_cell_volume 1616.1(11)
_computing_cell_refinement 'MSC/AFC Diffractometer Control'
_computing_data_collection 'MSC/AFC Diffractometer Control'
_computing_data_reduction 'teXsan Ver. 1.10'
_computing_publication_material 'teXsan Ver. 1.10'
_computing_structure_refinement SHELXL97
_computing_structure_solution SAPI91
_diffrn_measurement_device_type 'Rigaku AFC7R'
_diffrn_measurement_method \w-2\q
_diffrn_radiation_type 'Mo K\a'
_diffrn_radiation_wavelength 0.7107
_diffrn_reflns_av_R_equivalents 0.017
_diffrn_reflns_limit_h_max 12
_diffrn_reflns_limit_h_min 0
_diffrn_reflns_limit_k_max 14
_diffrn_reflns_limit_k_min 0
_diffrn_reflns_limit_l_max 20
_diffrn_reflns_limit_l_min -20
_diffrn_reflns_number 3943
_diffrn_reflns_theta_max 27.50
_diffrn_standards_decay_% 2.63
_diffrn_standards_interval_count 150
_diffrn_standards_number 3
_exptl_absorpt_coefficient_mu 1.422
_exptl_absorpt_correction_type none
_exptl_crystal_colour colorless
_exptl_crystal_density_diffrn 1.895
_exptl_crystal_density_method 'not measured'
_exptl_crystal_description brick
_exptl_crystal_size_max 0.200
_exptl_crystal_size_mid 0.200
_exptl_crystal_size_min 0.200
_refine_diff_density_max 0.57
_refine_diff_density_min -0.43
_refine_ls_extinction_coef 0.0008
_refine_ls_extinction_expression Fc^*^=kFc[1+0.001xFc^2^\l^3^/sin(2\q)]^-1/4^
_refine_ls_extinction_method SHELXL
_refine_ls_goodness_of_fit_ref 1.017
_refine_ls_hydrogen_treatment noref
_refine_ls_number_parameters 227
_refine_ls_number_reflns 2578
_refine_ls_R_factor_gt 0.0413
_refine_ls_shift/su_max 0.0010
_refine_ls_structure_factor_coef Fsqd
_refine_ls_weighting_details 'w = 1/[\s^2^(Fo^2^) + (0.0365P)^2^+1.3110P] where P=(Fo^2^+2Fc^2^)/3'
_refine_ls_weighting_scheme calc
_refine_ls_wR_factor_ref 0.1028
_reflns_number_gt 2578
_reflns_number_total 3714
_reflns_threshold_expression >2.0sigma(I)
_cod_data_source_file b005006g.txt
_cod_data_source_block 7
_cod_original_cell_volume 1616(1)
_cod_original_formula_sum 'C15 H8 Ag F3 N2 O3 S '
_cod_database_code 7009990

loop_
_symmetry_equiv_pos_as_xyz
x,y,z
1/2-x,1/2+y,-z
-x,-y,-z
1/2+x,1/2-y,z

loop_
_atom_site_label
_atom_site_type_symbol
_atom_site_fract_x
_atom_site_fract_y
_atom_site_fract_z
_atom_site_U_iso_or_equiv
_atom_site_adp_type
_atom_site_occupancy
_atom_site_calc_flag
_atom_site_refinement_flags
_atom_site_disorder_assembly
_atom_site_disorder_group
Ag(1) Ag 0.44172(4) 0.03818(3) 0.74995(2) 0.0480(1) Uani 1.00 d . . .
S(1) S 0.0726(1) 0.1757(1) 0.75644(7) 0.0413(2) Uani 1.00 d . . .
F(1) F -0.0325(5) -0.0398(3) 0.7211(3) 0.109(1) Uani 1.00 d . . .
F(2) F -0.0078(5) 0.0066(4) 0.8524(3) 0.132(2) Uani 1.00 d . . .
F(3) F -0.1773(4) 0.0791(4) 0.7656(3) 0.096(1) Uani 1.00 d . . .
O(1) O 0.0527(5) 0.2634(4) 0.8188(3) 0.078(1) Uani 1.00 d . . .
O(2) O 0.2099(4) 0.1229(4) 0.7696(4) 0.105(2) Uani 1.00 d . . .
O(3) O 0.0178(6) 0.2102(5) 0.6724(3) 0.114(2) Uani 1.00 d . . .
N(1) N 0.5300(4) -0.0601(3) 0.8724(2) 0.0395(8) Uani 1.00 d . . .
N(2) N 0.3792(4) -0.0334(3) 0.6169(2) 0.0427(8) Uani 1.00 d . . .
C(1) C 0.6372(5) -0.0167(4) 0.9305(3) 0.047(1) Uani 1.00 d . . .
C(2) C 0.6888(5) -0.0777(5) 1.0043(3) 0.052(1) Uani 1.00 d . . .
C(3) C 0.6287(6) -0.1887(5) 1.0207(3) 0.057(1) Uani 1.00 d . . .
C(4) C 0.5193(5) -0.2351(4) 0.9620(3) 0.050(1) Uani 1.00 d . . .
C(5) C 0.4732(4) -0.1687(4) 0.8883(3) 0.0397(9) Uani 1.00 d . . .
C(6) C 0.3585(5) -0.2122(4) 0.8241(3) 0.044(1) Uani 1.00 d . . .
C(7) C 0.2661(5) -0.2468(4) 0.7686(3) 0.0441(10) Uani 1.00 d . . .
C(8) C 0.1627(5) -0.2893(4) 0.7046(3) 0.044(1) Uani 1.00 d . . .
C(9) C 0.0703(5) -0.3283(4) 0.6503(3) 0.045(1) Uani 1.00 d . . .
C(10) C 0.4541(5) -0.1258(4) 0.5897(3) 0.0417(10) Uani 1.00 d . . .
C(11) C 0.4205(5) -0.1748(5) 0.5085(3) 0.056(1) Uani 1.00 d . . .
C(12) C 0.3044(6) -0.1288(6) 0.4547(3) 0.067(2) Uani 1.00 d . . .
C(13) C 0.2259(6) -0.0364(6) 0.4822(3) 0.070(2) Uani 1.00 d . . .
C(14) C 0.2673(6) 0.0103(5) 0.5636(3) 0.059(1) Uani 1.00 d . . .
C(15) C -0.0422(5) 0.0490(5) 0.7758(3) 0.053(1) Uani 1.00 d . . .
H(1) H 0.6790 0.0597 0.9199 0.0565 Uiso 1.00 calc . . .
H(2) H 0.7651 -0.0441 1.0439 0.0622 Uiso 1.00 calc . . .
H(3) H 0.6626 -0.2322 1.0719 0.0684 Uiso 1.00 calc . . .
H(4) H 0.4761 -0.3113 0.9718 0.0603 Uiso 1.00 calc . . .
H(5) H 0.4765 -0.2389 0.4904 0.0674 Uiso 1.00 calc . . .
H(6) H 0.2789 -0.1610 0.3987 0.0808 Uiso 1.00 calc . . .
H(7) H 0.1442 -0.0046 0.4461 0.0839 Uiso 1.00 calc . . .
H(8) H 0.2138 0.0759 0.5821 0.0703 Uiso 1.00 calc . . .

loop_
_atom_site_aniso_label
_atom_site_aniso_U_11
_atom_site_aniso_U_22
_atom_site_aniso_U_33
_atom_site_aniso_U_12
_atom_site_aniso_U_13
_atom_site_aniso_U_23
Ag(1) 0.0554(2) 0.0459(2) 0.0397(2) 0.0038(2) -0.0012(1) -0.0037(2)
S(1) 0.0395(6) 0.0421(6) 0.0423(5) -0.0002(5) 0.0064(4) 0.0014(5)
F(1) 0.125(3) 0.058(2) 0.145(4) -0.024(2) 0.024(3) -0.037(2)
F(2) 0.153(4) 0.132(3) 0.092(3) -0.065(3) -0.037(3) 0.074(3)
F(3) 0.052(2) 0.105(3) 0.131(3) -0.021(2) 0.021(2) 0.009(3)
O(1) 0.097(3) 0.058(2) 0.085(3) -0.012(2) 0.033(2) -0.031(2)
O(2) 0.040(2) 0.087(3) 0.193(5) 0.005(2) 0.029(3) -0.031(3)
O(3) 0.126(4) 0.140(4) 0.062(2) -0.062(3) -0.021(3) 0.053(3)
N(1) 0.041(2) 0.039(2) 0.036(2) -0.001(2) 0.002(1) -0.003(1)
N(2) 0.045(2) 0.045(2) 0.036(2) 0.009(2) 0.001(1) 0.002(2)
C(1) 0.044(2) 0.052(3) 0.043(2) -0.008(2) 0.001(2) -0.007(2)
C(2) 0.044(2) 0.068(3) 0.040(2) 0.000(2) -0.004(2) -0.008(2)
C(3) 0.061(3) 0.069(3) 0.038(2) 0.012(3) 0.000(2) 0.009(2)
C(4) 0.063(3) 0.045(3) 0.041(2) 0.000(2) 0.006(2) 0.005(2)
C(5) 0.039(2) 0.040(2) 0.039(2) 0.001(2) 0.006(2) -0.008(2)
C(6) 0.046(2) 0.040(2) 0.045(2) -0.003(2) 0.004(2) -0.004(2)
C(7) 0.041(2) 0.040(2) 0.050(2) -0.002(2) 0.003(2) 0.001(2)
C(8) 0.043(2) 0.042(2) 0.049(2) -0.002(2) 0.006(2) 0.001(2)
C(9) 0.047(3) 0.041(2) 0.044(2) -0.006(2) 0.002(2) 0.002(2)
C(10) 0.043(2) 0.041(2) 0.040(2) 0.000(2) 0.002(2) -0.001(2)
C(11) 0.060(3) 0.059(3) 0.046(3) 0.011(3) 0.001(2) -0.012(2)
C(12) 0.073(4) 0.087(4) 0.036(2) 0.006(3) -0.008(2) -0.012(3)
C(13) 0.061(3) 0.098(5) 0.044(3) 0.026(3) -0.011(2) -0.001(3)
C(14) 0.056(3) 0.070(3) 0.047(3) 0.024(3) 0.000(2) 0.003(2)
C(15) 0.057(3) 0.044(3) 0.055(3) -0.007(2) -0.004(2) 0.008(2)

loop_
_atom_type_symbol
_atom_type_description
_atom_type_scat_dispersion_real
_atom_type_scat_dispersion_imag
_atom_type_scat_source
Ag Ag -0.897 1.101
;International Tables for Crystallography
(1992, Vol. C, Tables 4.2.6.8 and 6.1.1.4)
;
S S 0.125 0.123
;International Tables for Crystallography
(1992, Vol. C, Tables 4.2.6.8 and 6.1.1.4)
;
F F 0.017 0.010
;International Tables for Crystallography
(1992, Vol. C, Tables 4.2.6.8 and 6.1.1.4)
;
O O 0.011 0.006
;International Tables for Crystallography
(1992, Vol. C, Tables 4.2.6.8 and 6.1.1.4)
;
N N 0.006 0.003
;International Tables for Crystallography
(1992, Vol. C, Tables 4.2.6.8 and 6.1.1.4)
;
C C 0.003 0.002
;International Tables for Crystallography
(1992, Vol. C, Tables 4.2.6.8 and 6.1.1.4)
;
H H 0.000 0.000
;International Tables for Crystallography
(1992, Vol. C, Table 6.1.1.4)
;

loop_
_geom_angle_atom_site_label_1
_geom_angle_atom_site_label_2
_geom_angle_atom_site_label_3
_geom_angle
_geom_angle_site_symmetry_1
_geom_angle_site_symmetry_2
_geom_angle_site_symmetry_3
_geom_angle_publ_flag
O(1) Ag(1) O(2) 86.6(1) . 4_555 1_555 yes
O(1) Ag(1) N(1) 88.1(1) . 4_555 1_555 yes
O(1) Ag(1) N(2) 136.2(1) . 4_555 1_555 yes
O(2) Ag(1) N(1) 106.5(2) . 1_555 1_555 yes
O(2) Ag(1) N(2) 98.4(2) . 1_555 1_555 yes
N(1) Ag(1) N(2) 130.6(1) . 1_555 1_555 yes
O(1) S(1) O(2) 113.5(3) . 1_555 1_555 yes
O(1) S(1) O(3) 114.5(3) . 1_555 1_555 yes
O(1) S(1) C(15) 104.3(3) . 1_555 1_555 yes
O(2) S(1) O(3) 116.2(3) . 1_555 1_555 yes
O(2) S(1) C(15) 103.1(3) . 1_555 1_555 yes
O(3) S(1) C(15) 103.1(3) . 1_555 1_555 yes
Ag(1) O(1) S(1) 111.4(2) . 4_455 1_555 yes
Ag(1) O(2) S(1) 164.2(4) . 1_555 1_555 yes
Ag(1) N(1) C(1) 123.8(3) . 1_555 1_555 yes
Ag(1) N(1) C(5) 118.6(2) . 1_555 1_555 yes
C(1) N(1) C(5) 117.6(4) . 1_555 1_555 yes
Ag(1) N(2) C(10) 119.5(3) . 1_555 1_555 yes
Ag(1) N(2) C(14) 122.4(3) . 1_555 1_555 yes
C(10) N(2) C(14) 118.0(4) . 1_555 1_555 yes
N(1) C(1) C(2) 122.9(4) . 1_555 1_555 yes
C(1) C(2) C(3) 119.2(4) . 1_555 1_555 yes
C(2) C(3) C(4) 119.0(4) . 1_555 1_555 yes
C(3) C(4) C(5) 118.7(4) . 1_555 1_555 yes
N(1) C(5) C(4) 122.7(4) . 1_555 1_555 yes
N(1) C(5) C(6) 115.8(4) . 1_555 1_555 yes
C(4) C(5) C(6) 121.4(4) . 1_555 1_555 yes
C(5) C(6) C(7) 177.6(5) . 1_555 1_555 yes
C(6) C(7) C(8) 178.3(5) . 1_555 1_555 yes
C(7) C(8) C(9) 178.1(5) . 1_555 1_555 yes
C(8) C(9) C(10) 176.3(5) . 1_555 4_445 yes
N(2) C(10) C(9) 115.7(4) . 1_555 4_545 yes
N(2) C(10) C(11) 122.4(4) . 1_555 1_555 yes
C(9) C(10) C(11) 121.9(4) . 4_545 1_555 yes
C(10) C(11) C(12) 118.6(5) . 1_555 1_555 yes
C(11) C(12) C(13) 119.5(5) . 1_555 1_555 yes
C(12) C(13) C(14) 119.0(5) . 1_555 1_555 yes
N(2) C(14) C(13) 122.5(5) . 1_555 1_555 yes
S(1) C(15) F(1) 110.1(4) . 1_555 1_555 yes
S(1) C(15) F(2) 111.5(4) . 1_555 1_555 yes
S(1) C(15) F(3) 112.9(4) . 1_555 1_555 yes
F(1) C(15) F(2) 108.8(4) . 1_555 1_555 yes
F(1) C(15) F(3) 106.0(4) . 1_555 1_555 yes
F(2) C(15) F(3) 107.4(5) . 1_555 1_555 yes

loop_
_geom_bond_atom_site_label_1
_geom_bond_atom_site_label_2
_geom_bond_distance
_geom_bond_site_symmetry_1
_geom_bond_site_symmetry_2
_geom_bond_publ_flag
Ag(1) O(1) 2.572(4) . 4_555 yes
Ag(1) O(2) 2.445(4) . . yes
Ag(1) N(1) 2.258(3) . . yes
Ag(1) N(2) 2.239(3) . . yes
S(1) O(1) 1.410(4) . . yes
S(1) O(2) 1.405(4) . . yes
S(1) O(3) 1.402(4) . . yes
S(1) C(15) 1.814(5) . . yes
F(1) C(15) 1.314(7) . . yes
F(2) C(15) 1.293(6) . . yes
F(3) C(15) 1.304(6) . . yes
N(1) C(1) 1.342(5) . . yes
N(1) C(5) 1.341(6) . . yes
N(2) C(10) 1.344(6) . . yes
N(2) C(14) 1.332(6) . . yes
C(1) C(2) 1.367(6) . . yes
C(2) C(3) 1.381(8) . . yes
C(3) C(4) 1.372(7) . . yes
C(4) C(5) 1.385(6) . . yes
C(5) C(6) 1.444(6) . . yes
C(6) C(7) 1.197(6) . . yes
C(7) C(8) 1.372(6) . . yes
C(8) C(9) 1.201(6) . . yes
C(9) C(10) 1.429(6) . 4_445 yes
C(10) C(11) 1.383(6) . . yes
C(11) C(12) 1.372(7) . . yes
C(12) C(13) 1.365(9) . . yes
C(13) C(14) 1.384(7) . . yes

loop_
_geom_contact_atom_site_label_1
_geom_contact_atom_site_label_2
_geom_contact_distance
_geom_contact_site_symmetry_1
_geom_contact_site_symmetry_2
_geom_contact_publ_flag
Ag(1) O(1) 2.572(4) . 4_555 ?
Ag(1) C(9) 3.138(5) . 4_545 ?
Ag(1) C(8) 3.570(5) . 4_545 ?
Ag(1) F(3) 3.599(4) . 1_655 ?
F(1) C(13) 3.541(7) . 3_556 ?
F(2) C(2) 3.556(6) . 3_657 ?
F(3) O(1) 3.299(6) . 4_455 ?
F(3) O(2) 3.426(6) . 4_455 ?
F(3) C(1) 3.537(7) . 1_455 ?
F(3) C(12) 3.550(6) . 3_556 ?
O(1) C(1) 3.312(6) . 4_455 ?
O(1) C(3) 3.335(7) . 2_557 ?
O(1) N(1) 3.364(5) . 4_455 ?
O(1) O(2) 3.441(6) . 4_455 ?
O(2) C(3) 3.504(7) . 3_657 ?
O(2) C(2) 3.595(7) . 3_657 ?
O(3) C(11) 3.271(7) . 2_556 ?
O(3) C(12) 3.329(8) . 2_556 ?
O(3) C(12) 3.486(7) . 3_556 ?
N(1) C(2) 3.417(6) . 3_657 ?
N(1) C(8) 3.529(6) . 4_545 ?
N(2) C(8) 3.414(6) . 4_545 ?
C(1) C(3) 3.546(7) . 3_657 ?
C(1) C(2) 3.559(7) . 3_657 ?

loop_
_cod_changelog_entry_id
_cod_changelog_entry_author
_cod_changelog_entry_date
_cod_changelog_entry_text
1 'Vaitkus, Antanas' 2022-05-06T21:50:00+03:00 'Updated bibliographic information.'
2 'Vaitkus, Antanas' 2022-05-07T02:10:00+03:00
;
 Replaced the '&#x00A5;' sequences with backslash symbols ('\')
 in multiple data values.
;
